data_4327180
loop_
_publ_author_name
'Zhenbo Cao'
'Yinchao Yue'
'Jiyong Yao'
'Zheshuai Lin'
'Ran He'
'Zhanggui Hu'

_publ_section_title
;
 Bi2(IO4)(IO3)3: A New Potential Infrared Nonlinear Optical Material
 Containing [IO4]3- Anion
;
_journal_name_full 'Inorganic Chemistry'
_journal_page_first 12818
_journal_page_last 12822
_journal_paper_doi 10.1021/ic201991m
_journal_volume 50
_journal_year 2011
_chemical_formula_moiety Bi2(IO4)(IO3)3
_chemical_formula_sum 'Bi2 I4 O13'
_chemical_formula_weight 1133.56
_space_group_IT_number 19
_symmetry_cell_setting orthorhombic
_symmetry_Int_Tables_number 19
_symmetry_space_group_name_Hall 'P 2ac 2ab'
_symmetry_space_group_name_H-M 'P 21 21 21'
_atom_sites_solution_primary direct
_atom_sites_solution_secondary difmap
_audit_creation_method SHELXL-97
_cell_angle_alpha 90.00
_cell_angle_beta 90.00
_cell_angle_gamma 90.00
_cell_formula_units_Z 4
_cell_length_a 5.6831(11)
_cell_length_b 12.394(3)
_cell_length_c 16.849(3)
_cell_measurement_reflns_used 5006
_cell_measurement_temperature 163(2)
_cell_measurement_theta_max 30.99
_cell_measurement_theta_min 3.29
_cell_volume 1186.8(4)
_computing_structure_refinement 'SHELXL-97 (Sheldrick, 2008)'
_computing_structure_solution 'SHELXS-97 (Sheldrick, 2008)'
_diffrn_ambient_temperature 163(2)
_diffrn_measured_fraction_theta_full 0.997
_diffrn_measured_fraction_theta_max 0.997
_diffrn_measurement_device_type AFC10/Saturn724+
_diffrn_measurement_method 'phi and omega scans'
_diffrn_radiation_monochromator graphite
_diffrn_radiation_probe x-ray
_diffrn_radiation_type MoK\a
_diffrn_radiation_wavelength 0.71073
_diffrn_reflns_av_R_equivalents 0.0602
_diffrn_reflns_av_sigmaI/netI 0.0828
_diffrn_reflns_limit_h_max 8
_diffrn_reflns_limit_h_min -8
_diffrn_reflns_limit_k_max 17
_diffrn_reflns_limit_k_min -17
_diffrn_reflns_limit_l_max 24
_diffrn_reflns_limit_l_min -22
_diffrn_reflns_number 12836
_diffrn_reflns_theta_full 30.99
_diffrn_reflns_theta_max 30.99
_diffrn_reflns_theta_min 2.92
_diffrn_source 'fine-focus sealed tube'
_diffrn_source_type 'Rigaku AFC10'
_diffrn_standards_decay_% 0
_diffrn_standards_interval_count 0
_diffrn_standards_interval_time 0
_diffrn_standards_number 0
_exptl_absorpt_coefficient_mu 40.089
_exptl_absorpt_correction_T_max 0.511
_exptl_absorpt_correction_T_min 0.252
_exptl_absorpt_correction_type numerical
_exptl_absorpt_process_details 'face indexed'
_exptl_crystal_colour colorless
_exptl_crystal_density_diffrn 6.344
_exptl_crystal_description block
_exptl_crystal_F_000 1928
_exptl_crystal_size_max 0.15
_exptl_crystal_size_mid 0.08
_exptl_crystal_size_min 0.03
_refine_diff_density_max 2.828
_refine_diff_density_min -2.275
_refine_diff_density_rms 0.342
_refine_ls_abs_structure_details 'Flack H D (1983), Acta Cryst. A39, 876-881'
_refine_ls_abs_structure_Flack -0.012(4)
_refine_ls_extinction_method none
_refine_ls_goodness_of_fit_ref 0.567
_refine_ls_matrix_type full
_refine_ls_number_parameters 107
_refine_ls_number_reflns 3775
_refine_ls_number_restraints 0
_refine_ls_restrained_S_all 0.567
_refine_ls_R_factor_all 0.0304
_refine_ls_R_factor_gt 0.0258
_refine_ls_shift/su_max 0.001
_refine_ls_shift/su_mean 0.000
_refine_ls_structure_factor_coef Fsqd
_refine_ls_weighting_details 'calc w=1/[\s^2^(Fo^2^)+(0.0400P)^2^+0.0000P] where P=(Fo^2^+2Fc^2^)/3'
_refine_ls_weighting_scheme calc
_refine_ls_wR_factor_gt 0.0529
_refine_ls_wR_factor_ref 0.0546
_reflns_number_gt 3320
_reflns_number_total 3775
_reflns_threshold_expression >2sigma(I)
_cod_data_source_file ic201991m_si_001.cif
_cod_data_source_block b
_cod_database_code 4327180

loop_
_symmetry_equiv_pos_as_xyz
'x, y, z'
'-x+1/2, -y, z+1/2'
'-x, y+1/2, -z+1/2'
'x+1/2, -y+1/2, -z'

loop_
_atom_site_label
_atom_site_type_symbol
_atom_site_fract_x
_atom_site_fract_y
_atom_site_fract_z
_atom_site_U_iso_or_equiv
_atom_site_adp_type
_atom_site_occupancy
_atom_site_symmetry_multiplicity
_atom_site_calc_flag
Bi1 Bi 0.77225(6) 0.98768(2) 0.202696(18) 0.00770(7) Uani 1 1 d
Bi2 Bi 0.71601(6) 0.65588(2) 0.674979(19) 0.00862(7) Uani 1 1 d
I1 I 0.87976(9) 0.95302(4) 0.92760(3) 0.00740(11) Uani 1 1 d
I2 I 0.76396(9) 0.66754(4) 0.91151(3) 0.00639(10) Uani 1 1 d
I3 I 0.31125(9) 0.82791(4) 0.76466(3) 0.00694(10) Uani 1 1 d
I4 I 0.93957(9) 0.35950(4) 0.97001(3) 0.00726(11) Uani 1 1 d
O1 O 0.9366(11) 0.3358(5) 0.5576(4) 0.0120(12) Uiso 1 1 d
O2 O 0.9631(11) 0.9934(4) 0.5579(4) 0.0104(12) Uiso 1 1 d
O3 O 0.3704(10) 0.6646(5) 0.7377(4) 0.0097(12) Uiso 1 1 d
O4 O 0.8036(12) 0.7842(5) 0.5593(4) 0.0118(12) Uiso 1 1 d
O5 O 0.8988(11) 0.3448(4) 0.8149(4) 0.0110(12) Uiso 1 1 d
O6 O 0.5867(10) 0.8312(4) 0.7025(4) 0.0079(11) Uiso 1 1 d
O7 O 0.9182(12) 0.9630(5) 0.8196(4) 0.0149(14) Uiso 1 1 d
O8 O 0.9133(10) 0.6561(4) 0.8164(4) 0.0103(12) Uiso 1 1 d
O9 O 0.9584(11) 0.8680(5) 0.4238(4) 0.0104(12) Uiso 1 1 d
O10 O 0.5286(11) 0.5683(5) 0.8987(4) 0.0106(12) Uiso 1 1 d
O11 O 0.4032(10) 0.9816(4) 0.7751(4) 0.0088(12) Uiso 1 1 d
O12 O 0.9139(11) 0.5582(5) 0.5498(4) 0.0124(13) Uiso 1 1 d
O13 O 0.5963(11) 0.7881(5) 0.8918(4) 0.0121(13) Uiso 1 1 d

loop_
_atom_site_aniso_label
_atom_site_aniso_U_11
_atom_site_aniso_U_22
_atom_site_aniso_U_33
_atom_site_aniso_U_23
_atom_site_aniso_U_13
_atom_site_aniso_U_12
Bi1 0.00598(14) 0.00974(15) 0.00739(13) 0.00051(11) 0.00018(12) 0.00029(11)
Bi2 0.00634(13) 0.01164(15) 0.00789(14) -0.00104(11) -0.00094(12) 0.00116(12)
I1 0.0060(2) 0.0091(2) 0.0072(2) -0.00001(19) 0.00144(19) -0.00073(19)
I2 0.0052(2) 0.0081(2) 0.0059(2) 0.00014(16) 0.0002(2) 0.0000(2)
I3 0.0040(2) 0.0074(2) 0.0094(2) -0.00063(18) -0.00189(19) 0.00043(19)
I4 0.0062(2) 0.0079(2) 0.0077(2) -0.00008(19) 0.00081(19) -0.00045(18)

loop_
_atom_type_symbol
_atom_type_description
_atom_type_scat_dispersion_real
_atom_type_scat_dispersion_imag
_atom_type_scat_source
Bi Bi -4.1077 10.2566 'International Tables Vol C Tables 4.2.6.8 and 6.1.1.4'
I I -0.4742 1.8119 'International Tables Vol C Tables 4.2.6.8 and 6.1.1.4'
O O 0.0106 0.0060 'International Tables Vol C Tables 4.2.6.8 and 6.1.1.4'

loop_
_geom_angle_atom_site_label_1
_geom_angle_atom_site_label_2
_geom_angle_atom_site_label_3
_geom_angle
_geom_angle_site_symmetry_1
_geom_angle_site_symmetry_3
O3 Bi1 O11 72.0(2) 4_566 2_674
O3 Bi1 O7 87.5(2) 4_566 2_674
O11 Bi1 O7 83.0(2) 2_674 2_674
O3 Bi1 O10 85.5(2) 4_566 4_566
O11 Bi1 O10 86.3(2) 2_674 4_566
O7 Bi1 O10 168.6(2) 2_674 4_566
O3 Bi1 O6 136.1(2) 4_566 2_674
O11 Bi1 O6 64.2(2) 2_674 2_674
O7 Bi1 O6 84.8(2) 2_674 2_674
O10 Bi1 O6 93.9(2) 4_566 2_674
O3 Bi1 O8 71.6(2) 4_566 4_466
O11 Bi1 O8 142.2(2) 2_674 4_466
O7 Bi1 O8 85.6(2) 2_674 4_466
O10 Bi1 O8 100.67(19) 4_566 4_466
O6 Bi1 O8 150.06(19) 2_674 4_466
O3 Bi1 O2 126.16(19) 4_566 2_674
O11 Bi1 O2 148.71(19) 2_674 2_674
O7 Bi1 O2 119.6(2) 2_674 2_674
O10 Bi1 O2 71.7(2) 4_566 2_674
O6 Bi1 O2 94.64(18) 2_674 2_674
O8 Bi1 O2 66.03(18) 4_466 2_674
O3 Bi1 O5 145.01(19) 4_566 4_466
O11 Bi1 O5 121.37(18) 2_674 4_466
O7 Bi1 O5 64.6(2) 2_674 4_466
O10 Bi1 O5 125.04(19) 4_566 4_466
O6 Bi1 O5 65.39(17) 2_674 4_466
O8 Bi1 O5 84.90(16) 4_466 4_466
O2 Bi1 O5 60.91(17) 2_674 4_466
O3 Bi2 O9 77.5(2) . 4_466
O3 Bi2 O6 65.5(2) . .
O9 Bi2 O6 93.7(2) 4_466 .
O3 Bi2 O11 68.4(2) . 3_646
O9 Bi2 O11 87.5(2) 4_466 3_646
O6 Bi2 O11 132.3(2) . 3_646
O3 Bi2 O4 120.0(2) . .
O9 Bi2 O4 69.1(2) 4_466 .
O6 Bi2 O4 68.6(2) . .
O11 Bi2 O4 150.91(19) 3_646 .
O3 Bi2 O8 86.9(2) . .
O9 Bi2 O8 162.2(2) 4_466 .
O6 Bi2 O8 87.31(19) . .
O11 Bi2 O8 78.77(19) 3_646 .
O4 Bi2 O8 127.2(2) . .
O3 Bi2 O12 139.8(2) . .
O9 Bi2 O12 68.2(2) 4_466 .
O6 Bi2 O12 135.0(2) . .
O11 Bi2 O12 89.29(19) 3_646 .
O4 Bi2 O12 66.45(19) . .
O8 Bi2 O12 122.28(19) . .
O3 Bi2 O7 126.85(19) . 3_746
O9 Bi2 O7 110.53(19) 4_466 3_746
O6 Bi2 O7 154.23(19) . 3_746
O11 Bi2 O7 59.96(18) 3_646 3_746
O4 Bi2 O7 111.24(19) . 3_746
O8 Bi2 O7 72.27(17) . 3_746
O12 Bi2 O7 53.59(18) . 3_746
O3 Bi2 O5 122.66(18) . 3_756
O9 Bi2 O5 125.63(19) 4_466 3_756
O6 Bi2 O5 61.73(17) . 3_756
O11 Bi2 O5 145.61(18) 3_646 3_756
O4 Bi2 O5 57.01(18) . 3_756
O8 Bi2 O5 70.17(16) . 3_756
O12 Bi2 O5 94.89(17) . 3_756
O7 Bi2 O5 95.81(16) 3_746 3_756
O12 I1 O1 100.2(3) 3_756 3_756
O12 I1 O7 94.8(3) 3_756 .
O1 I1 O7 97.0(3) 3_756 .
O12 I1 Bi2 39.2(2) 3_756 3_756
O1 I1 Bi2 104.2(2) 3_756 3_756
O7 I1 Bi2 55.6(2) . 3_756
O13 I2 O8 98.5(3) . .
O13 I2 O10 98.6(3) . .
O8 I2 O10 100.6(3) . .
O5 I3 O6 97.7(3) 3_656 .
O5 I3 O11 97.4(2) 3_656 .
O6 I3 O11 79.0(2) . .
O5 I3 O3 93.3(2) 3_656 .
O6 I3 O3 76.6(2) . .
O11 I3 O3 154.5(2) . .
O4 I4 O2 99.0(3) 3_746 3_746
O4 I4 O9 92.3(3) 3_746 3_746
O2 I4 O9 95.8(3) 3_746 3_746
O4 I4 Bi2 115.98(19) 3_746 2_665
O2 I4 Bi2 112.1(2) 3_746 2_665
O9 I4 Bi2 32.91(19) 3_746 2_665
I4 O2 Bi1 116.7(3) 3_756 2_675
I3 O3 Bi1 133.2(3) . 4_466
I3 O3 Bi2 106.8(2) . .
Bi1 O3 Bi2 113.3(2) 4_466 .
I4 O4 Bi2 133.4(3) 3_756 .
I3 O5 Bi1 118.5(3) 3_646 4_566
I3 O5 Bi2 113.9(2) 3_646 3_746
Bi1 O5 Bi2 91.59(16) 4_566 3_746
I3 O6 Bi2 110.6(2) . .
I3 O6 Bi1 107.4(2) . 2_675
Bi2 O6 Bi1 140.3(3) . 2_675
I1 O7 Bi1 143.2(3) . 2_675
I1 O7 I3 111.3(3) . 1_655
Bi1 O7 I3 103.6(2) 2_675 1_655
I1 O7 Bi2 95.8(2) . 3_756
Bi1 O7 Bi2 97.5(2) 2_675 3_756
I3 O7 Bi2 86.57(17) 1_655 3_756
I2 O8 Bi2 126.8(3) . .
I2 O8 Bi1 120.2(3) . 4_566
Bi2 O8 Bi1 102.2(2) . 4_566
I4 O9 Bi2 119.9(3) 3_756 4_566
I2 O10 Bi1 137.5(3) . 4_466
I3 O11 Bi1 109.3(3) . 2_675
I3 O11 Bi2 144.7(3) . 3_656
Bi1 O11 Bi2 105.6(2) 2_675 3_656
I1 O12 Bi2 115.8(3) 3_746 .
I2 O13 I3 127.5(3) . .

loop_
_geom_bond_atom_site_label_1
_geom_bond_atom_site_label_2
_geom_bond_distance
_geom_bond_site_symmetry_2
Bi1 O3 2.209(6) 4_566
Bi1 O11 2.244(6) 2_674
Bi1 O7 2.329(7) 2_674
Bi1 O10 2.350(6) 4_566
Bi1 O6 2.384(5) 2_674
Bi1 O8 2.728(6) 4_466
Bi1 O2 2.793(6) 2_674
Bi1 O5 2.984(6) 4_466
Bi2 O3 2.233(6) .
Bi2 O9 2.237(6) 4_466
Bi2 O6 2.340(5) .
Bi2 O11 2.415(6) 3_646
Bi2 O4 2.565(6) .
Bi2 O8 2.633(6) .
Bi2 O12 2.680(6) .
Bi2 O7 3.169(6) 3_746
Bi2 O5 3.210(6) 3_756
I1 O12 1.794(6) 3_756
I1 O1 1.807(6) 3_756
I1 O7 1.836(7) .
I1 Bi2 3.8192(8) 3_756
I2 O13 1.803(6) .
I2 O8 1.819(6) .
I2 O10 1.830(6) .
I3 O5 1.807(6) 3_656
I3 O6 1.884(6) .
I3 O11 1.983(6) .
I3 O3 2.102(6) .
I4 O4 1.801(6) 3_746
I4 O2 1.811(6) 3_746
I4 O9 1.883(6) 3_746
I4 Bi2 3.5701(9) 2_665
O1 I1 1.807(6) 3_746
O2 I4 1.811(6) 3_756
O2 Bi1 2.793(6) 2_675
O3 Bi1 2.209(6) 4_466
O4 I4 1.801(6) 3_756
O5 I3 1.807(6) 3_646
O5 Bi1 2.984(6) 4_566
O5 Bi2 3.210(6) 3_746
O6 Bi1 2.384(5) 2_675
O7 Bi1 2.329(7) 2_675
O7 I3 2.942(6) 1_655
O7 Bi2 3.169(6) 3_756
O8 Bi1 2.728(6) 4_566
O9 I4 1.883(6) 3_756
O9 Bi2 2.237(6) 4_566
O10 Bi1 2.350(6) 4_466
O11 Bi1 2.244(6) 2_675
O11 Bi2 2.415(6) 3_656
O12 I1 1.794(6) 3_746
